data_7244501
loop_
_publ_author_name
'Vorontsova, Svetlana K.'
'Zavarzin, Igor V.'
'Shirinian, Valerii Z.'
'Bozhenko, Eugene I.'
'Andreeva, Olga E.'
'Sorokin, Danila V.'
'Scherbakov, Alexander M.'
'Minyaev, Mikhail E.'

_publ_section_title
;
 Synthesis and crystal structures of D-annulated pentacyclic steroids:
 looking within and beyond AR signalling in prostate cancer
;
_journal_issue 11
_journal_name_full CrystEngComm
_journal_page_first 2089
_journal_page_last 2099
_journal_paper_doi 10.1039/D1CE01417J
_journal_volume 24
_journal_year 2022
_chemical_absolute_configuration synad
_chemical_formula_moiety 'C28 H31 F O2'
_chemical_formula_sum 'C28 H31 F O2'
_chemical_formula_weight 418.53
_space_group_crystal_system orthorhombic
_space_group_IT_number 19
_space_group_name_Hall 'P 2ac 2ab'
_space_group_name_H-M_alt 'P 21 21 21'
_atom_sites_solution_hydrogens geom
_atom_sites_solution_primary direct
_atom_sites_solution_secondary difmap
_audit_creation_method SHELXL-2018/3
_audit_update_record
;
2021-02-02 deposited with the CCDC.	2022-02-02 downloaded from the CCDC.
;
_cell_angle_alpha 90
_cell_angle_beta 90
_cell_angle_gamma 90
_cell_formula_units_Z 4
_cell_length_a 8.14440(10)
_cell_length_b 14.7371(2)
_cell_length_c 18.1313(3)
_cell_measurement_reflns_used 9173
_cell_measurement_temperature 100(2)
_cell_measurement_theta_max 42.91
_cell_measurement_theta_min 2.64
_cell_volume 2176.21(5)
_computing_cell_refinement 'SAINT (Bruker, 2019)'
_computing_data_collection '<i>APEX3</i> (Bruker, 2019)'
_computing_data_reduction 'SAINT (Bruker, 2019)'
_computing_molecular_graphics 'SHELXTL (Sheldrick, Acta Cryst., 2008, A64, 112-122)'
_computing_publication_material 'SHELXTL (Sheldrick, Acta Cryst., 2008, A64, 112-122)'
_computing_structure_refinement 'SHELXL-2018 (Sheldrick, Acta Cryst., 2015, C71, 3-8)'
_computing_structure_solution 'SHELXT, SHELXS-2013 (Sheldrick, Acta Cryst., 2015, A71, 3-8)'
_diffrn_ambient_temperature 100(2)
_diffrn_measured_fraction_theta_full 0.996
_diffrn_measured_fraction_theta_max 0.999
_diffrn_measurement_device_type 'Bruker AXS D8 QUEST, Photon III detector'
_diffrn_measurement_method '\f and \w shutterless scans'
_diffrn_radiation_monochromator graphite
_diffrn_radiation_type MoK\a
_diffrn_radiation_wavelength 0.71073
_diffrn_reflns_av_R_equivalents 0.0305
_diffrn_reflns_av_unetI/netI 0.0154
_diffrn_reflns_Laue_measured_fraction_full 0.996
_diffrn_reflns_Laue_measured_fraction_max 0.999
_diffrn_reflns_limit_h_max 15
_diffrn_reflns_limit_h_min -15
_diffrn_reflns_limit_k_max 27
_diffrn_reflns_limit_k_min -27
_diffrn_reflns_limit_l_max 34
_diffrn_reflns_limit_l_min -34
_diffrn_reflns_number 155843
_diffrn_reflns_point_group_measured_fraction_full 0.997
_diffrn_reflns_point_group_measured_fraction_max 0.999
_diffrn_reflns_theta_full 25.242
_diffrn_reflns_theta_max 42.104
_diffrn_reflns_theta_min 2.638
_diffrn_source 'sealed X-Ray tube'
_diffrn_source_current 30
_diffrn_source_power 50
_diffrn_source_size '0.6 mm, fine-focus'
_exptl_absorpt_coefficient_mu 0.084
_exptl_absorpt_correction_T_max 0.7485
_exptl_absorpt_correction_T_min 0.7179
_exptl_absorpt_correction_type multi-scan
_exptl_absorpt_process_details 'SADABS 2016/2 (Krause et al., J. Appl. Cryst. 2015, 48, 3-10)'
_exptl_crystal_colour colourless
_exptl_crystal_density_diffrn 1.277
_exptl_crystal_density_method 'not measured'
_exptl_crystal_description block
_exptl_crystal_F_000 896
_exptl_crystal_size_max 0.54
_exptl_crystal_size_mid 0.35
_exptl_crystal_size_min 0.28
_refine_diff_density_max 0.464
_refine_diff_density_min -0.172
_refine_diff_density_rms 0.049
_refine_ls_abs_structure_details
;
 Flack x determined using 6230 quotients [(I+)-(I-)]/[(I+)+(I-)]
 (Parsons, Flack, Wagner, Acta Cryst., 2013, B69, 249-259).
;
_refine_ls_abs_structure_Flack 0.13(7)
_refine_ls_extinction_method none
_refine_ls_goodness_of_fit_ref 1.089
_refine_ls_hydrogen_treatment mixed
_refine_ls_matrix_type full
_refine_ls_number_parameters 302
_refine_ls_number_reflns 15304
_refine_ls_number_restraints 0
_refine_ls_restrained_S_all 1.089
_refine_ls_R_factor_all 0.0365
_refine_ls_R_factor_gt 0.0329
_refine_ls_shift/su_max 0.001
_refine_ls_shift/su_mean 0.000
_refine_ls_structure_factor_coef Fsqd
_refine_ls_weighting_details 'w=1/[\s^2^(Fo^2^)+(0.0553P)^2^+0.0984P] where P=(Fo^2^+2Fc^2^)/3'
_refine_ls_weighting_scheme calc
_refine_ls_wR_factor_gt 0.0882
_refine_ls_wR_factor_ref 0.0918
_reflns_Friedel_coverage 0.827
_reflns_Friedel_fraction_full 0.999
_reflns_Friedel_fraction_max 1.000
_reflns_number_gt 14387
_reflns_number_total 15304
_reflns_threshold_expression 'I > 2\s(I)'
_cod_data_source_file d1ce01417j3.cif
_cod_data_source_block 1b
_cod_depositor_comments 'Adding full bibliography for 7244501--7244512.cif.'
_cod_database_code 7244501
_shelx_shelxl_version_number 2018/3
_shelx_space_group_comment
;
The symmetry employed for this shelxl refinement is uniquely defined
by the following loop, which should always be used as a source of
symmetry information in preference to the above space-group names.
They are only intended as comments.
;
_shelx_estimated_absorpt_t_min 0.956
_shelx_estimated_absorpt_t_max 0.977

loop_
_space_group_symop_operation_xyz
'x, y, z'
'x+1/2, -y+1/2, -z'
'-x, y+1/2, -z+1/2'
'-x+1/2, -y, z+1/2'

loop_
_atom_site_label
_atom_site_type_symbol
_atom_site_fract_x
_atom_site_fract_y
_atom_site_fract_z
_atom_site_U_iso_or_equiv
_atom_site_adp_type
_atom_site_occupancy
_atom_site_site_symmetry_order
_atom_site_calc_flag
_atom_site_refinement_flags_posn
_atom_site_refinement_flags_adp
_atom_site_refinement_flags_occupancy
_atom_site_disorder_assembly
_atom_site_disorder_group
C1 C 0.76278(8) 0.00988(4) 0.68932(4) 0.01561(10) Uani 1 1 d . . . . .
H1A H 0.6624(11) 0.01640(8) 0.7187(3) 0.019 Uiso 1 1 calc R U . . .
H1B H 0.7300(4) 0.00203(9) 0.6377(5) 0.019 Uiso 1 1 calc R U . . .
C2 C 0.85374(9) -0.07541(5) 0.71463(4) 0.01801(11) Uani 1 1 d . . . . .
H2A H 0.8721(2) -0.07225(6) 0.7665(6) 0.022 Uiso 1 1 calc R U . . .
H2B H 0.7876(7) -0.1274(6) 0.70497(11) 0.022 Uiso 1 1 calc R U . . .
C3 C 1.01599(9) -0.08525(5) 0.67550(4) 0.01735(10) Uani 1 1 d . . . . .
O1 O 1.07718(8) -0.15958(4) 0.66189(4) 0.02443(12) Uani 1 1 d . . . . .
C4 C 1.10151(9) -0.00118(5) 0.65699(4) 0.01765(10) Uani 1 1 d . . . . .
H4 H 1.2137(17) -0.00575(8) 0.6353(3) 0.021 Uiso 1 1 calc R U . . .
C5 C 1.03769(8) 0.08229(4) 0.66750(4) 0.01540(9) Uani 1 1 d . . . . .
C6 C 1.14168(8) 0.16462(5) 0.65340(5) 0.02107(13) Uani 1 1 d . . . . .
H6B H 1.2456(12) 0.1456(2) 0.6284(3) 0.025 Uiso 1 1 calc R U . . .
H6A H 1.1716(3) 0.1931(3) 0.7016(5) 0.025 Uiso 1 1 calc R U . . .
C7 C 1.05329(8) 0.23471(5) 0.60533(5) 0.01869(11) Uani 1 1 d . . . . .
H7A H 1.1209(7) 0.2889(6) 0.60088(7) 0.022 Uiso 1 1 calc R U . . .
H7B H 1.0365(2) 0.2100(3) 0.5561(5) 0.022 Uiso 1 1 calc R U . . .
C8 C 0.88774(7) 0.25973(4) 0.63916(4) 0.01360(9) Uani 1 1 d . . . . .
H8 H 0.9054(3) 0.2874(4) 0.6874(7) 0.016 Uiso 1 1 calc R U . . .
C9 C 0.78114(7) 0.17336(4) 0.64819(3) 0.01291(8) Uani 1 1 d . . . . .
H9 H 0.76894(18) 0.1472(3) 0.5978(7) 0.015 Uiso 1 1 calc R U . . .
C10 C 0.86437(8) 0.09787(4) 0.69612(4) 0.01309(8) Uani 1 1 d . . . . .
C11 C 0.60607(8) 0.19598(5) 0.67464(4) 0.01700(10) Uani 1 1 d . . . . .
H11A H 0.61157(10) 0.2153(2) 0.7275(5) 0.020 Uiso 1 1 calc R U . . .
H11B H 0.5381(7) 0.1394(6) 0.67233(5) 0.020 Uiso 1 1 calc R U . . .
C12 C 0.51840(8) 0.27089(5) 0.63014(4) 0.01672(10) Uani 1 1 d . . . . .
H12B H 0.4932(3) 0.2482(2) 0.5798(5) 0.020 Uiso 1 1 calc R U . . .
H12A H 0.4131(11) 0.28679(17) 0.6546(3) 0.020 Uiso 1 1 calc R U . . .
C13 C 0.62698(7) 0.35531(4) 0.62485(4) 0.01348(9) Uani 1 1 d . . . . .
C14 C 0.79175(7) 0.32515(4) 0.59037(4) 0.01351(9) Uani 1 1 d . . . . .
H14 H 0.7614(4) 0.2893(5) 0.5450(6) 0.016 Uiso 1 1 calc R U . . .
C15 C 0.86843(8) 0.41362(5) 0.56164(5) 0.01815(11) Uani 1 1 d . . . . .
H15A H 0.9311(7) 0.4456(3) 0.6009(4) 0.022 Uiso 1 1 calc R U . . .
H15B H 0.9414(8) 0.40247(13) 0.5186(5) 0.022 Uiso 1 1 calc R U . . .
C16 C 0.71603(9) 0.46561(5) 0.53976(4) 0.01677(10) Uani 1 1 d . . . . .
H16 H 0.71615(9) 0.5175(8) 0.5064(5) 0.020 Uiso 1 1 calc R U . . .
C17 C 0.57972(8) 0.43167(4) 0.57193(4) 0.01443(9) Uani 1 1 d . . . . .
C18 C 0.87801(10) 0.12476(5) 0.77836(4) 0.01834(11) Uani 1 1 d . . . . .
H18A H 0.9296(11) 0.1820(6) 0.78230(6) 0.028 Uiso 1 1 calc R U . . .
H18B H 0.9410(11) 0.0808(6) 0.8038(3) 0.028 Uiso 1 1 calc R U . . .
H18C H 0.7718(11) 0.1279(6) 0.7993(2) 0.028 Uiso 1 1 calc R U . . .
C19 C 0.64580(10) 0.40013(5) 0.70129(4) 0.01973(11) Uani 1 1 d . . . . .
H19A H 0.5413(11) 0.4243(6) 0.7169(3) 0.030 Uiso 1 1 calc R U . . .
H19B H 0.7251(12) 0.4487(7) 0.69831(13) 0.030 Uiso 1 1 calc R U . . .
H19C H 0.6828(12) 0.3555(5) 0.7365(4) 0.030 Uiso 1 1 calc R U . . .
C20 C 0.41213(8) 0.46978(4) 0.56699(4) 0.01615(10) Uani 1 1 d . . . . .
O2 O 0.29915(7) 0.43664(4) 0.60303(4) 0.02450(12) Uani 1 1 d . . . . .
C21 C 0.38366(9) 0.54931(5) 0.51797(4) 0.01658(10) Uani 1 1 d . . . . .
H21 H 0.4764(15) 0.5803(5) 0.4957(4) 0.020 Uiso 1 1 calc R U . . .
C22 C 0.23045(9) 0.57839(5) 0.50443(4) 0.01708(10) Uani 1 1 d . . . . .
H22 H 0.1429(14) 0.5456(5) 0.5270(4) 0.020 Uiso 1 1 calc R U . . .
C23 C 0.18554(8) 0.65596(4) 0.45814(4) 0.01518(9) Uani 1 1 d . . . . .
C24 C 0.02575(8) 0.66152(5) 0.42937(4) 0.01746(10) Uani 1 1 d . . . . .
H24 H -0.0530(12) 0.6137(7) 0.44074(18) 0.021 Uiso 1 1 calc R U . . .
C25 C -0.02275(9) 0.73390(5) 0.38493(4) 0.01889(11) Uani 1 1 d . . . . .
H25 H -0.1326(18) 0.73719(7) 0.3650(3) 0.023 Uiso 1 1 calc R U . . .
C26 C 0.09176(10) 0.80082(5) 0.37036(4) 0.01811(11) Uani 1 1 d . . . . .
F1 F 0.04762(8) 0.87314(4) 0.32875(3) 0.02526(10) Uani 1 1 d . . . . .
C27 C 0.25099(10) 0.79806(5) 0.39714(4) 0.01866(11) Uani 1 1 d . . . . .
H27 H 0.3285(12) 0.8461(8) 0.38552(19) 0.022 Uiso 1 1 calc R U . . .
C28 C 0.29737(9) 0.72510(5) 0.44098(4) 0.01720(10) Uani 1 1 d . . . . .
H28 H 0.4054(18) 0.72207(7) 0.4594(3) 0.021 Uiso 1 1 calc R U . . .

loop_
_atom_site_aniso_label
_atom_site_aniso_U_11
_atom_site_aniso_U_22
_atom_site_aniso_U_33
_atom_site_aniso_U_23
_atom_site_aniso_U_13
_atom_site_aniso_U_12
C1 0.0156(2) 0.0110(2) 0.0202(2) 0.00091(18) -0.00015(18) -0.00136(17)
C2 0.0215(3) 0.0111(2) 0.0214(3) 0.00188(19) 0.0000(2) -0.00017(19)
C3 0.0194(2) 0.0123(2) 0.0204(3) -0.00044(19) -0.0044(2) 0.00243(18)
O1 0.0235(2) 0.01376(19) 0.0360(3) -0.0036(2) -0.0055(2) 0.00566(18)
C4 0.0162(2) 0.0144(2) 0.0224(3) 0.00131(19) 0.0005(2) 0.00330(18)
C5 0.0132(2) 0.0123(2) 0.0207(2) 0.00214(18) -0.00047(18) 0.00079(16)
C6 0.0123(2) 0.0150(2) 0.0359(4) 0.0062(2) -0.0009(2) 0.00014(18)
C7 0.0123(2) 0.0152(2) 0.0287(3) 0.0062(2) 0.0026(2) 0.00067(17)
C8 0.01125(18) 0.01104(19) 0.0185(2) 0.00166(17) -0.00072(16) -0.00050(15)
C9 0.01183(18) 0.01096(19) 0.0159(2) 0.00161(16) -0.00048(16) -0.00073(15)
C10 0.01332(19) 0.01021(18) 0.0157(2) 0.00044(16) -0.00049(16) 0.00003(15)
C11 0.0126(2) 0.0150(2) 0.0234(3) 0.0065(2) 0.00193(19) 0.00041(17)
C12 0.0118(2) 0.0152(2) 0.0232(3) 0.0056(2) -0.00061(18) -0.00055(17)
C13 0.01235(19) 0.01241(19) 0.0157(2) 0.00259(16) -0.00039(16) 0.00057(15)
C14 0.01175(18) 0.01152(19) 0.0173(2) 0.00217(16) -0.00003(16) -0.00026(15)
C15 0.0136(2) 0.0146(2) 0.0262(3) 0.0061(2) 0.0005(2) -0.00105(17)
C16 0.0155(2) 0.0138(2) 0.0210(3) 0.00468(19) -0.00010(19) -0.00056(18)
C17 0.0137(2) 0.0128(2) 0.0168(2) 0.00266(17) -0.00133(17) 0.00068(16)
C18 0.0237(3) 0.0148(2) 0.0165(2) -0.00069(19) -0.0032(2) 0.0024(2)
C19 0.0233(3) 0.0189(3) 0.0169(2) -0.0008(2) -0.0016(2) 0.0047(2)
C20 0.0148(2) 0.0140(2) 0.0196(2) 0.00324(19) -0.00146(19) 0.00139(17)
O2 0.0158(2) 0.0232(3) 0.0345(3) 0.0119(2) 0.0036(2) 0.00258(18)
C21 0.0159(2) 0.0148(2) 0.0190(2) 0.00312(19) -0.00121(19) 0.00222(18)
C22 0.0161(2) 0.0144(2) 0.0208(3) 0.00273(19) -0.00190(19) 0.00192(18)
C23 0.0152(2) 0.0138(2) 0.0166(2) 0.00096(18) -0.00097(17) 0.00238(17)
C24 0.0152(2) 0.0167(2) 0.0204(3) 0.0023(2) -0.00152(19) 0.00166(18)
C25 0.0183(2) 0.0182(3) 0.0202(3) 0.0017(2) -0.0038(2) 0.0031(2)
C26 0.0235(3) 0.0145(2) 0.0163(2) 0.00117(19) -0.0034(2) 0.0025(2)
F1 0.0349(3) 0.01704(19) 0.0238(2) 0.00539(16) -0.0088(2) 0.00297(18)
C27 0.0217(3) 0.0147(2) 0.0196(3) 0.0013(2) -0.0021(2) -0.0004(2)
C28 0.0172(2) 0.0151(2) 0.0193(3) 0.00036(19) -0.00213(19) 0.00039(18)

loop_
_atom_type_symbol
_atom_type_description
_atom_type_scat_dispersion_real
_atom_type_scat_dispersion_imag
_atom_type_scat_source
C C 0.0033 0.0016 'International Tables Vol C Tables 4.2.6.8 and 6.1.1.4'
H H 0.0000 0.0000 'International Tables Vol C Tables 4.2.6.8 and 6.1.1.4'
O O 0.0106 0.0060 'International Tables Vol C Tables 4.2.6.8 and 6.1.1.4'
F F 0.0171 0.0103 'International Tables Vol C Tables 4.2.6.8 and 6.1.1.4'

loop_
_geom_angle_atom_site_label_1
_geom_angle_atom_site_label_2
_geom_angle_atom_site_label_3
_geom_angle
_geom_angle_site_symmetry_1
_geom_angle_site_symmetry_3
_geom_angle_publ_flag
C2 C1 C10 114.01(5) . . ?
C2 C1 H1A 108.8 . . ?
C10 C1 H1A 108.8 . . ?
C2 C1 H1B 108.8 . . ?
C10 C1 H1B 108.8 . . ?
H1A C1 H1B 107.6 . . ?
C3 C2 C1 111.26(6) . . ?
C3 C2 H2A 109.4 . . ?
C1 C2 H2A 109.4 . . ?
C3 C2 H2B 109.4 . . ?
C1 C2 H2B 109.4 . . ?
H2A C2 H2B 108.0 . . ?
O1 C3 C4 121.12(7) . . ?
O1 C3 C2 122.43(7) . . ?
C4 C3 C2 116.41(6) . . ?
C5 C4 C3 123.88(6) . . ?
C5 C4 H4 118.1 . . ?
C3 C4 H4 118.1 . . ?
C4 C5 C6 119.70(6) . . ?
C4 C5 C10 122.91(6) . . ?
C6 C5 C10 117.35(5) . . ?
C5 C6 C7 112.14(6) . . ?
C5 C6 H6B 109.2 . . ?
C7 C6 H6B 109.2 . . ?
C5 C6 H6A 109.2 . . ?
C7 C6 H6A 109.2 . . ?
H6B C6 H6A 107.9 . . ?
C8 C7 C6 110.45(6) . . ?
C8 C7 H7A 109.6 . . ?
C6 C7 H7A 109.6 . . ?
C8 C7 H7B 109.6 . . ?
C6 C7 H7B 109.6 . . ?
H7A C7 H7B 108.1 . . ?
C14 C8 C7 111.88(5) . . ?
C14 C8 C9 107.07(5) . . ?
C7 C8 C9 109.82(5) . . ?
C14 C8 H8 109.3 . . ?
C7 C8 H8 109.3 . . ?
C9 C8 H8 109.3 . . ?
C11 C9 C8 111.94(5) . . ?
C11 C9 C10 112.43(5) . . ?
C8 C9 C10 113.56(5) . . ?
C11 C9 H9 106.1 . . ?
C8 C9 H9 106.1 . . ?
C10 C9 H9 106.1 . . ?
C5 C10 C1 110.09(5) . . ?
C5 C10 C18 107.51(5) . . ?
C1 C10 C18 109.32(5) . . ?
C5 C10 C9 108.64(5) . . ?
C1 C10 C9 108.70(5) . . ?
C18 C10 C9 112.58(5) . . ?
C9 C11 C12 114.86(5) . . ?
C9 C11 H11A 108.6 . . ?
C12 C11 H11A 108.6 . . ?
C9 C11 H11B 108.6 . . ?
C12 C11 H11B 108.6 . . ?
H11A C11 H11B 107.5 . . ?
C13 C12 C11 110.32(5) . . ?
C13 C12 H12B 109.6 . . ?
C11 C12 H12B 109.6 . . ?
C13 C12 H12A 109.6 . . ?
C11 C12 H12A 109.6 . . ?
H12B C12 H12A 108.1 . . ?
C17 C13 C12 119.52(5) . . ?
C17 C13 C19 105.89(5) . . ?
C12 C13 C19 110.45(6) . . ?
C17 C13 C14 100.16(5) . . ?
C12 C13 C14 107.06(5) . . ?
C19 C13 C14 113.59(5) . . ?
C8 C14 C15 121.67(5) . . ?
C8 C14 C13 113.11(5) . . ?
C15 C14 C13 104.24(5) . . ?
C8 C14 H14 105.5 . . ?
C15 C14 H14 105.5 . . ?
C13 C14 H14 105.5 . . ?
C16 C15 C14 100.68(5) . . ?
C16 C15 H15A 111.6 . . ?
C14 C15 H15A 111.6 . . ?
C16 C15 H15B 111.6 . . ?
C14 C15 H15B 111.6 . . ?
H15A C15 H15B 109.4 . . ?
C17 C16 C15 111.97(6) . . ?
C17 C16 H16 124.0 . . ?
C15 C16 H16 124.0 . . ?
C16 C17 C20 126.31(6) . . ?
C16 C17 C13 109.69(5) . . ?
C20 C17 C13 123.38(6) . . ?
C10 C18 H18A 109.5 . . ?
C10 C18 H18B 109.5 . . ?
H18A C18 H18B 109.5 . . ?
C10 C18 H18C 109.5 . . ?
H18A C18 H18C 109.5 . . ?
H18B C18 H18C 109.5 . . ?
C13 C19 H19A 109.5 . . ?
C13 C19 H19B 109.5 . . ?
H19A C19 H19B 109.5 . . ?
C13 C19 H19C 109.5 . . ?
H19A C19 H19C 109.5 . . ?
H19B C19 H19C 109.5 . . ?
O2 C20 C17 120.51(6) . . ?
O2 C20 C21 120.88(6) . . ?
C17 C20 C21 118.61(6) . . ?
C22 C21 C20 120.36(6) . . ?
C22 C21 H21 119.8 . . ?
C20 C21 H21 119.8 . . ?
C21 C22 C23 125.90(6) . . ?
C21 C22 H22 117.1 . . ?
C23 C22 H22 117.1 . . ?
C28 C23 C24 118.51(6) . . ?
C28 C23 C22 122.16(6) . . ?
C24 C23 C22 119.33(6) . . ?
C25 C24 C23 121.47(6) . . ?
C25 C24 H24 119.3 . . ?
C23 C24 H24 119.3 . . ?
C26 C25 C24 117.71(6) . . ?
C26 C25 H25 121.1 . . ?
C24 C25 H25 121.1 . . ?
F1 C26 C25 119.25(7) . . ?
F1 C26 C27 117.83(7) . . ?
C25 C26 C27 122.92(6) . . ?
C26 C27 C28 118.54(7) . . ?
C26 C27 H27 120.7 . . ?
C28 C27 H27 120.7 . . ?
C27 C28 C23 120.85(6) . . ?
C27 C28 H28 119.6 . . ?
C23 C28 H28 119.6 . . ?

loop_
_geom_bond_atom_site_label_1
_geom_bond_atom_site_label_2
_geom_bond_distance
_geom_bond_site_symmetry_2
_geom_bond_publ_flag
C1 C2 1.5295(9) . ?
C1 C10 1.5431(9) . ?
C1 H1A 0.980(10) . ?
C1 H1B 0.980(10) . ?
C2 C3 1.5068(11) . ?
C2 H2A 0.953(10) . ?
C2 H2B 0.953(11) . ?
C3 O1 1.2285(9) . ?
C3 C4 1.4604(10) . ?
C4 C5 1.3489(9) . ?
C4 H4 0.997(15) . ?
C5 C6 1.5016(9) . ?
C5 C10 1.5213(9) . ?
C6 C7 1.5313(10) . ?
C6 H6B 1.000(11) . ?
C6 H6A 1.000(11) . ?
C7 C8 1.5265(9) . ?
C7 H7A 0.974(11) . ?
C7 H7B 0.974(11) . ?
C8 C14 1.5242(9) . ?
C8 C9 1.5494(8) . ?
C8 H8 0.977(14) . ?
C9 C11 1.5408(9) . ?
C9 C10 1.5661(8) . ?
C9 H9 0.997(13) . ?
C10 C18 1.5470(10) . ?
C11 C12 1.5425(9) . ?
C11 H11A 1.002(10) . ?
C11 H11B 1.002(10) . ?
C12 C13 1.5294(9) . ?
C12 H12B 0.993(10) . ?
C12 H12A 0.993(10) . ?
C13 C17 1.5282(8) . ?
C13 C19 1.5429(10) . ?
C13 C14 1.5457(9) . ?
C14 C15 1.5367(9) . ?
C14 H14 1.008(14) . ?
C15 C16 1.5116(10) . ?
C15 H15A 0.995(11) . ?
C15 H15B 0.995(11) . ?
C16 C17 1.3501(9) . ?
C16 H16 0.976(15) . ?
C17 C20 1.4787(9) . ?
C18 H18A 0.946(10) . ?
C18 H18B 0.946(9) . ?
C18 H18C 0.946(9) . ?
C19 H19A 0.965(10) . ?
C19 H19B 0.965(10) . ?
C19 H19C 0.965(10) . ?
C20 O2 1.2296(9) . ?
C20 C21 1.4891(9) . ?
C21 C22 1.3420(10) . ?
C21 H21 0.971(15) . ?
C22 C23 1.4646(9) . ?
C22 H22 0.954(15) . ?
C23 C28 1.4017(10) . ?
C23 C24 1.4044(9) . ?
C24 C25 1.3938(10) . ?
C24 H24 0.975(15) . ?
C25 C26 1.3828(11) . ?
C25 H25 0.966(16) . ?
C26 F1 1.3544(8) . ?
C26 C27 1.3853(11) . ?
C27 C28 1.3894(10) . ?
C27 H27 0.971(16) . ?
C28 H28 0.942(16) . ?

loop_
_geom_torsion_atom_site_label_1
_geom_torsion_atom_site_label_2
_geom_torsion_atom_site_label_3
_geom_torsion_atom_site_label_4
_geom_torsion
_geom_torsion_site_symmetry_1
_geom_torsion_site_symmetry_2
_geom_torsion_site_symmetry_3
_geom_torsion_site_symmetry_4
_geom_torsion_publ_flag
C10 C1 C2 C3 -54.10(8) . . . . ?
C1 C2 C3 O1 -149.04(7) . . . . ?
C1 C2 C3 C4 33.46(9) . . . . ?
O1 C3 C4 C5 176.91(8) . . . . ?
C2 C3 C4 C5 -5.56(11) . . . . ?
C3 C4 C5 C6 174.17(7) . . . . ?
C3 C4 C5 C10 -3.49(11) . . . . ?
C4 C5 C6 C7 131.13(7) . . . . ?
C10 C5 C6 C7 -51.07(9) . . . . ?
C5 C6 C7 C8 54.57(9) . . . . ?
C6 C7 C8 C14 -176.57(6) . . . . ?
C6 C7 C8 C9 -57.83(8) . . . . ?
C14 C8 C9 C11 -52.44(7) . . . . ?
C7 C8 C9 C11 -174.11(6) . . . . ?
C14 C8 C9 C10 178.92(5) . . . . ?
C7 C8 C9 C10 57.26(7) . . . . ?
C4 C5 C10 C1 -16.10(9) . . . . ?
C6 C5 C10 C1 166.18(6) . . . . ?
C4 C5 C10 C18 102.89(8) . . . . ?
C6 C5 C10 C18 -74.83(7) . . . . ?
C4 C5 C10 C9 -135.02(7) . . . . ?
C6 C5 C10 C9 47.27(8) . . . . ?
C2 C1 C10 C5 44.61(8) . . . . ?
C2 C1 C10 C18 -73.28(7) . . . . ?
C2 C1 C10 C9 163.48(6) . . . . ?
C11 C9 C10 C5 -178.27(5) . . . . ?
C8 C9 C10 C5 -49.88(7) . . . . ?
C11 C9 C10 C1 61.94(7) . . . . ?
C8 C9 C10 C1 -169.67(5) . . . . ?
C11 C9 C10 C18 -59.32(7) . . . . ?
C8 C9 C10 C18 69.07(7) . . . . ?
C8 C9 C11 C12 50.01(8) . . . . ?
C10 C9 C11 C12 179.24(6) . . . . ?
C9 C11 C12 C13 -51.94(8) . . . . ?
C11 C12 C13 C17 168.95(6) . . . . ?
C11 C12 C13 C19 -67.89(7) . . . . ?
C11 C12 C13 C14 56.25(7) . . . . ?
C7 C8 C14 C15 -52.03(8) . . . . ?
C9 C8 C14 C15 -172.39(6) . . . . ?
C7 C8 C14 C13 -177.30(5) . . . . ?
C9 C8 C14 C13 62.34(7) . . . . ?
C17 C13 C14 C8 169.49(5) . . . . ?
C12 C13 C14 C8 -65.15(7) . . . . ?
C19 C13 C14 C8 57.04(7) . . . . ?
C17 C13 C14 C15 35.29(6) . . . . ?
C12 C13 C14 C15 160.65(6) . . . . ?
C19 C13 C14 C15 -77.16(7) . . . . ?
C8 C14 C15 C16 -162.31(6) . . . . ?
C13 C14 C15 C16 -33.09(7) . . . . ?
C14 C15 C16 C17 18.50(8) . . . . ?
C15 C16 C17 C20 175.34(7) . . . . ?
C15 C16 C17 C13 4.15(8) . . . . ?
C12 C13 C17 C16 -141.12(7) . . . . ?
C19 C13 C17 C16 93.52(7) . . . . ?
C14 C13 C17 C16 -24.76(7) . . . . ?
C12 C13 C17 C20 47.37(9) . . . . ?
C19 C13 C17 C20 -77.98(8) . . . . ?
C14 C13 C17 C20 163.74(6) . . . . ?
C16 C17 C20 O2 -174.76(8) . . . . ?
C13 C17 C20 O2 -4.70(11) . . . . ?
C16 C17 C20 C21 4.83(11) . . . . ?
C13 C17 C20 C21 174.88(6) . . . . ?
O2 C20 C21 C22 -9.20(11) . . . . ?
C17 C20 C21 C22 171.22(7) . . . . ?
C20 C21 C22 C23 179.32(7) . . . . ?
C21 C22 C23 C28 -20.22(12) . . . . ?
C21 C22 C23 C24 159.38(7) . . . . ?
C28 C23 C24 C25 -0.27(11) . . . . ?
C22 C23 C24 C25 -179.88(7) . . . . ?
C23 C24 C25 C26 -0.44(11) . . . . ?
C24 C25 C26 F1 -178.52(7) . . . . ?
C24 C25 C26 C27 0.80(11) . . . . ?
F1 C26 C27 C28 178.90(7) . . . . ?
C25 C26 C27 C28 -0.43(11) . . . . ?
C26 C27 C28 C23 -0.32(11) . . . . ?
C24 C23 C28 C27 0.66(11) . . . . ?
C22 C23 C28 C27 -179.74(7) . . . . ?
